data_2015851
loop_
_publ_author_name
'Coles, Simon J.'
'Davies, David B.'
'Hac\?ivelio\(glu, Ferda'
'Hursthouse, Michael B.'
'\.Ibi\,so\(glu, Hanife'
'K\?il\?i\,c, Adem'
'Shaw, Robert A.'

_publ_section_title
;
 Dimorphism in
 4,4,6,6-tetrachloro-2,2-(2,2-dimethylpropane-1,3-dioxy)cyclotriphosphazene
 and
 6,6-dichloro-2,2:4,4-bis(2,2-dimethylpropane-1,3-dioxy)cyclotriphosphazene
;
_journal_coeditor_code GD3078
_journal_issue 3
_journal_name_full 'Acta Crystallographica Section C'
_journal_page_first o152
_journal_page_last o156
_journal_paper_doi 10.1107/S0108270107003046
_journal_volume 63
_journal_year 2007
_chemical_formula_iupac 'C5 H10 Cl4 N3 O2 P3'
_chemical_formula_moiety 'C5 H10 Cl4 N3 O2 P3'
_chemical_formula_sum 'C5 H10 Cl4 N3 O2 P3'
_chemical_formula_weight 378.87
_chemical_name_systematic
;
4,4,6,6-tetrachlorocyclo-2,2-(2,2-dimethylpropane-1,3-dioxy)triphosphazene
;
_space_group_IT_number 2
_space_group_name_Hall '-P 1'
_space_group_name_H-M_alt 'P -1'
_symmetry_cell_setting triclinic
_symmetry_space_group_name_Hall '-P 1'
_symmetry_space_group_name_H-M 'P -1'
_audit_creation_method 'WinGX routine CIF_UPDATE'
_cell_angle_alpha 70.7710(10)
_cell_angle_beta 71.4700(10)
_cell_angle_gamma 73.5310(10)
_cell_formula_units_Z 2
_cell_length_a 7.90630(10)
_cell_length_b 9.6543(2)
_cell_length_c 10.7025(2)
_cell_measurement_reflns_used 6852
_cell_measurement_temperature 120(2)
_cell_measurement_theta_max 27.48
_cell_measurement_theta_min 2.91
_cell_volume 716.62(2)
_computing_cell_refinement 'DENZO (Otwinowski & Minor, 1997) and COLLECT'
_computing_data_collection 'COLLECT (Hooft, 1998)'
_computing_data_reduction 'DENZO and COLLECT'
_computing_molecular_graphics 'PLATON (Spek, 2003) and WinGX (Farrugia, 1999)'
_computing_publication_material 'publCIF (Westrip, 2007)'
_computing_structure_refinement 'SHELXL97 (Sheldrick, 1997)'
_computing_structure_solution 'SHELXS97 (Sheldrick, 1997)'
_diffrn_measured_fraction_theta_full 0.984
_diffrn_measured_fraction_theta_max 0.984
_diffrn_measurement_device_type 'Bruker--Nonius KappaCCD area-detector'
_diffrn_measurement_method '\f and \w scans'
_diffrn_radiation_type MoK\a
_diffrn_radiation_wavelength 0.71073
_diffrn_reflns_av_R_equivalents 0.0511
_diffrn_reflns_limit_h_max 10
_diffrn_reflns_limit_h_min -10
_diffrn_reflns_limit_k_max 12
_diffrn_reflns_limit_k_min -12
_diffrn_reflns_limit_l_max 13
_diffrn_reflns_limit_l_min -13
_diffrn_reflns_number 12367
_diffrn_reflns_theta_full 27.48
_diffrn_reflns_theta_max 27.48
_diffrn_reflns_theta_min 3.06
_diffrn_standards_decay_% 0
_exptl_absorpt_coefficient_mu 1.153
_exptl_absorpt_correction_T_max 0.8741
_exptl_absorpt_correction_T_min 0.6557
_exptl_absorpt_correction_type multi-scan
_exptl_absorpt_process_details '(SORTAV; Blessing, 1997)'
_exptl_crystal_colour colourless
_exptl_crystal_density_diffrn 1.756
_exptl_crystal_density_method 'not measured'
_exptl_crystal_description lath
_exptl_crystal_F_000 380
_exptl_crystal_size_max 0.40
_exptl_crystal_size_mid 0.20
_exptl_crystal_size_min 0.12
_refine_diff_density_max 0.47
_refine_diff_density_min -0.393
_refine_ls_extinction_coef 0.039(3)
_refine_ls_extinction_expression Fc^*^=kFc[1+0.001xFc^2^\l^3^/sin(2\q)]^-1/4^
_refine_ls_extinction_method SHELXL97
_refine_ls_goodness_of_fit_ref 1.016
_refine_ls_hydrogen_treatment constr
_refine_ls_matrix_type full
_refine_ls_number_parameters 157
_refine_ls_number_reflns 3244
_refine_ls_number_restraints 0
_refine_ls_restrained_S_all 1.016
_refine_ls_R_factor_gt 0.0256
_refine_ls_shift/su_max 0.004
_refine_ls_structure_factor_coef Fsqd
_refine_ls_weighting_details 'calc w=1/[\s^2^(Fo^2^)+(0.0300P)^2^+0.4854P] where P=(Fo^2^+2Fc^2^)/3'
_refine_ls_weighting_scheme calc
_refine_ls_wR_factor_ref 0.0687
_reflns_number_gt 3094
_reflns_number_total 3244
_reflns_threshold_expression I>2sigma(I)
_cod_data_source_file gd3078.cif
_cod_data_source_block I
_cod_database_code 2015851
_cod_database_fobs_code 2015851

loop_
_space_group_symop_id
_space_group_symop_operation_xyz
1 x,y,z
2 -x,-y,-z

loop_
_atom_site_type_symbol
_atom_site_label
_atom_site_fract_x
_atom_site_fract_y
_atom_site_fract_z
_atom_site_U_iso_or_equiv
_atom_site_adp_type
_atom_site_calc_flag
_atom_site_refinement_flags
_atom_site_occupancy
C C1 0.6891(2) -0.47470(16) 0.09610(16) 0.0175(3) Uani d . 1
H H1A 0.7486 -0.3978 0.0972 0.021 Uiso calc R 1
H H1B 0.7504 -0.5054 0.0104 0.021 Uiso calc R 1
C C2 0.7119(2) -0.61047(16) 0.21803(15) 0.0155(3) Uani d . 1
C C3 0.6073(2) -0.56401(16) 0.34955(15) 0.0164(3) Uani d . 1
H H3A 0.6195 -0.6515 0.4291 0.02 Uiso calc R 1
H H3B 0.6599 -0.4861 0.3568 0.02 Uiso calc R 1
C C4 0.6428(2) -0.73861(17) 0.20895(17) 0.0218(3) Uani d . 1
H H4A 0.6614 -0.8256 0.2862 0.033 Uiso calc R 1
H H4B 0.71 -0.7655 0.1232 0.033 Uiso calc R 1
H H4C 0.5128 -0.7069 0.2116 0.033 Uiso calc R 1
C C5 0.9143(2) -0.6574(2) 0.21683(19) 0.0262(4) Uani d . 1
H H5A 0.9558 -0.5738 0.2226 0.039 Uiso calc R 1
H H5B 0.9844 -0.6852 0.132 0.039 Uiso calc R 1
H H5C 0.9321 -0.7433 0.2951 0.039 Uiso calc R 1
N N1 0.41904(17) -0.22413(14) 0.24696(15) 0.0182(3) Uani d . 1
N N2 0.07039(17) -0.07040(14) 0.26647(15) 0.0198(3) Uani d . 1
N N3 0.16631(18) -0.34987(14) 0.22610(15) 0.0201(3) Uani d . 1
O O1 0.49735(15) -0.40977(12) 0.09849(11) 0.0174(2) Uani d . 1
O O2 0.41447(14) -0.50575(11) 0.35162(11) 0.0161(2) Uani d . 1
P P1 0.36946(5) -0.36629(4) 0.23139(4) 0.01312(11) Uani d . 1
P P2 0.27437(5) -0.07827(4) 0.26380(4) 0.01254(10) Uani d . 1
P P3 0.01440(5) -0.21131(4) 0.25738(4) 0.01572(11) Uani d . 1
Cl Cl1 0.36008(5) 0.09855(4) 0.12023(4) 0.01853(11) Uani d . 1
Cl Cl2 0.27157(6) -0.02796(4) 0.43179(4) 0.02691(12) Uani d . 1
Cl Cl3 -0.13143(6) -0.14122(5) 0.11849(5) 0.02993(12) Uani d . 1
Cl Cl4 -0.17073(6) -0.28191(5) 0.42816(5) 0.03323(13) Uani d . 1

loop_
_atom_site_aniso_label
_atom_site_aniso_U_11
_atom_site_aniso_U_22
_atom_site_aniso_U_33
_atom_site_aniso_U_12
_atom_site_aniso_U_13
_atom_site_aniso_U_23
C1 0.0164(7) 0.0146(7) 0.0171(7) -0.0021(5) -0.0003(5) -0.0030(5)
C2 0.0163(7) 0.0111(6) 0.0172(7) -0.0005(5) -0.0035(5) -0.0039(5)
C3 0.0182(7) 0.0131(7) 0.0172(7) 0.0002(5) -0.0069(6) -0.0034(5)
C4 0.0306(8) 0.0108(7) 0.0253(8) -0.0024(6) -0.0084(7) -0.0064(6)
C5 0.0177(7) 0.0240(8) 0.0337(9) 0.0011(6) -0.0068(7) -0.0074(7)
N1 0.0137(6) 0.0114(6) 0.0306(7) -0.0011(5) -0.0066(5) -0.0072(5)
N2 0.0136(6) 0.0131(6) 0.0330(8) -0.0016(5) -0.0041(5) -0.0089(5)
N3 0.0177(6) 0.0131(6) 0.0334(7) -0.0021(5) -0.0078(5) -0.0105(5)
O1 0.0204(5) 0.0140(5) 0.0143(5) 0.0015(4) -0.0048(4) -0.0031(4)
O2 0.0170(5) 0.0126(5) 0.0141(5) -0.0014(4) -0.0010(4) -0.0016(4)
P1 0.01414(18) 0.00874(18) 0.01606(19) -0.00143(13) -0.00363(14) -0.00355(14)
P2 0.01361(18) 0.00864(17) 0.01572(19) -0.00231(13) -0.00406(14) -0.00316(13)
P3 0.01225(18) 0.01301(19) 0.0225(2) -0.00386(14) -0.00276(14) -0.00573(15)
Cl1 0.02003(19) 0.01287(17) 0.02044(19) -0.00599(13) -0.00478(14) 0.00060(13)
Cl2 0.0434(3) 0.0218(2) 0.0188(2) -0.00414(17) -0.01190(17) -0.00754(15)
Cl3 0.0277(2) 0.0253(2) 0.0425(3) -0.00375(16) -0.02145(19) -0.00542(18)
Cl4 0.0329(2) 0.0345(2) 0.0318(2) -0.02118(19) 0.01054(18) -0.01369(19)

loop_
_atom_type_symbol
_atom_type_description
_atom_type_scat_dispersion_real
_atom_type_scat_dispersion_imag
_atom_type_scat_source
C C 0.0033 0.0016 'International Tables Vol C Tables 4.2.6.8 and 6.1.1.4'
H H 0 0 'International Tables Vol C Tables 4.2.6.8 and 6.1.1.4'
N N 0.0061 0.0033 'International Tables Vol C Tables 4.2.6.8 and 6.1.1.4'
O O 0.0106 0.006 'International Tables Vol C Tables 4.2.6.8 and 6.1.1.4'
P P 0.1023 0.0942 'International Tables Vol C Tables 4.2.6.8 and 6.1.1.4'
Cl Cl 0.1484 0.1585 'International Tables Vol C Tables 4.2.6.8 and 6.1.1.4'

loop_
_geom_angle_atom_site_label_1
_geom_angle_atom_site_label_2
_geom_angle_atom_site_label_3
_geom_angle
O1 C1 C2 111.91(12)
O1 C1 H1A 109.2
C2 C1 H1A 109.2
O1 C1 H1B 109.2
C2 C1 H1B 109.2
H1A C1 H1B 107.9
C3 C2 C4 110.73(13)
C3 C2 C1 108.79(11)
C4 C2 C1 110.38(13)
C3 C2 C5 108.14(13)
C4 C2 C5 110.78(12)
C1 C2 C5 107.94(13)
O2 C3 C2 110.84(12)
O2 C3 H3A 109.5
C2 C3 H3A 109.5
O2 C3 H3B 109.5
C2 C3 H3B 109.5
H3A C3 H3B 108.1
C2 C4 H4A 109.5
C2 C4 H4B 109.5
H4A C4 H4B 109.5
C2 C4 H4C 109.5
H4A C4 H4C 109.5
H4B C4 H4C 109.5
C2 C5 H5A 109.5
C2 C5 H5B 109.5
H5A C5 H5B 109.5
C2 C5 H5C 109.5
H5A C5 H5C 109.5
H5B C5 H5C 109.5
P2 N1 P1 122.53(8)
P2 N2 P3 119.88(8)
P3 N3 P1 121.48(8)
C1 O1 P1 117.97(9)
C3 O2 P1 116.45(9)
O1 P1 O2 104.75(6)
O1 P1 N3 107.11(7)
O2 P1 N3 108.70(7)
O1 P1 N1 110.02(7)
O2 P1 N1 108.97(7)
N3 P1 N1 116.62(7)
N1 P2 N2 119.05(7)
N1 P2 Cl1 109.71(5)
N2 P2 Cl1 108.43(5)
N1 P2 Cl2 110.06(6)
N2 P2 Cl2 107.81(5)
Cl1 P2 Cl2 100.11(2)
N3 P3 N2 119.52(7)
N3 P3 Cl3 108.38(6)
N2 P3 Cl3 108.11(6)
N3 P3 Cl4 108.79(6)
N2 P3 Cl4 109.14(5)
Cl3 P3 Cl4 101.37(3)

loop_
_geom_bond_atom_site_label_1
_geom_bond_atom_site_label_2
_geom_bond_distance
C1 O1 1.4625(18)
C1 C2 1.530(2)
C1 H1A 0.99
C1 H1B 0.99
C2 C3 1.527(2)
C2 C4 1.528(2)
C2 C5 1.531(2)
C3 O2 1.4632(17)
C3 H3A 0.99
C3 H3B 0.99
C4 H4A 0.98
C4 H4B 0.98
C4 H4C 0.98
C5 H5A 0.98
C5 H5B 0.98
C5 H5C 0.98
N1 P2 1.5642(12)
N1 P1 1.6008(13)
N2 P2 1.5844(13)
N2 P3 1.5850(13)
N3 P3 1.5724(13)
N3 P1 1.5860(13)
O1 P1 1.5685(11)
O2 P1 1.5727(11)
P2 Cl1 2.0001(5)
P2 Cl2 2.0032(5)
P3 Cl3 1.9953(6)
P3 Cl4 1.9981(6)

loop_
_geom_torsion_atom_site_label_1
_geom_torsion_atom_site_label_2
_geom_torsion_atom_site_label_3
_geom_torsion_atom_site_label_4
_geom_torsion
O1 C1 C2 C3 -55.57(16)
O1 C1 C2 C4 66.12(16)
O1 C1 C2 C5 -172.68(12)
C4 C2 C3 O2 -63.24(15)
C1 C2 C3 O2 58.23(16)
C5 C2 C3 O2 175.21(12)
C2 C1 O1 P1 53.52(15)
C2 C3 O2 P1 -58.79(14)
C1 O1 P1 O2 -46.75(11)
C1 O1 P1 N3 -162.09(10)
C1 O1 P1 N1 70.23(11)
C3 O2 P1 O1 49.26(11)
C3 O2 P1 N3 163.49(10)
C3 O2 P1 N1 -68.44(11)
P3 N3 P1 O1 -132.93(10)
P3 N3 P1 O2 114.40(10)
P3 N3 P1 N1 -9.21(14)
P2 N1 P1 O1 125.27(10)
P2 N1 P1 O2 -120.41(10)
P2 N1 P1 N3 3.06(14)
P1 N1 P2 N2 0.35(14)
P1 N1 P2 Cl1 -125.31(9)
P1 N1 P2 Cl2 125.47(9)
P3 N2 P2 N1 2.14(14)
P3 N2 P2 Cl1 128.41(8)
P3 N2 P2 Cl2 -124.06(8)
P1 N3 P3 N2 11.92(15)
P1 N3 P3 Cl3 136.30(9)
P1 N3 P3 Cl4 -114.29(9)
P2 N2 P3 N3 -8.14(14)
P2 N2 P3 Cl3 -132.65(8)
P2 N2 P3 Cl4 117.90(9)
